data_4122362
loop_
_publ_author_name
'Xiong, Yun'
'Szilv\'asi, Tibor'
'Yao, Shenglai'
'Tan, Gengwen'
'Driess, Matthias'

_publ_section_title
;
 Synthesis and Unexpected Reactivity of Germyliumylidene Hydride [:GeH](+)
 Stabilized by a Bis(N-heterocyclic carbene)borate Ligand.
;
_journal_issue 32
_journal_name_full 'Journal of the American Chemical Society'
_journal_page_first 11300
_journal_page_last 11303
_journal_paper_doi 10.1021/ja506824s
_journal_volume 136
_journal_year 2014
_chemical_formula_sum 'C26 H33 B Ge N4'
_chemical_formula_weight 484.96
_chemical_name_systematic
; 
 ? 
;
_space_group_IT_number 2
_symmetry_cell_setting triclinic
_symmetry_space_group_name_Hall '-P 1'
_symmetry_space_group_name_H-M 'P -1'
_atom_sites_solution_hydrogens geom
_atom_sites_solution_primary direct
_atom_sites_solution_secondary difmap
_audit_creation_method
;
CrysAlisPro, Agilent Technologies,
Version 1.171.37.31 (release 14-01-2014 CrysAlis171 .NET)
(compiled Jan 14 2014,18:38:05)
;
_cell_angle_alpha 97.417(3)
_cell_angle_beta 101.763(3)
_cell_angle_gamma 110.370(3)
_cell_formula_units_Z 2
_cell_length_a 7.5731(3)
_cell_length_b 10.4197(4)
_cell_length_c 17.7599(7)
_cell_measurement_reflns_used 6783
_cell_measurement_temperature 150(2)
_cell_measurement_theta_max 73.4360
_cell_measurement_theta_min 4.6260
_cell_volume 1255.27(9)
_computing_cell_refinement
;
CrysAlisPro, Agilent Technologies,
Version 1.171.37.31 (release 14-01-2014 CrysAlis171 .NET)
(compiled Jan 14 2014,18:38:05)
;
_computing_data_collection
;
CrysAlisPro, Agilent Technologies,
Version 1.171.37.31 (release 14-01-2014 CrysAlis171 .NET)
(compiled Jan 14 2014,18:38:05)
;
_computing_data_reduction
;
CrysAlisPro, Agilent Technologies,
Version 1.171.37.31 (release 14-01-2014 CrysAlis171 .NET)
(compiled Jan 14 2014,18:38:05)
;
_computing_structure_refinement 'SHELXL-97 (Sheldrick, 1997)'
_computing_structure_solution 'SHELXS-97 (Sheldrick, 1990)'
_diffrn_ambient_temperature 150(2)
_diffrn_measured_fraction_theta_full 0.996
_diffrn_measured_fraction_theta_max 0.996
_diffrn_measurement_device 'four-circle diffractometer'
_diffrn_measurement_device_type 'SuperNova, Single source at offset, Atlas'
_diffrn_radiation_monochromator mirror
_diffrn_radiation_source 'fine-focus sealed tube'
_diffrn_radiation_type CuK\a
_diffrn_radiation_wavelength 1.54184
_diffrn_reflns_av_R_equivalents 0.0205
_diffrn_reflns_av_sigmaI/netI 0.0184
_diffrn_reflns_limit_h_max 8
_diffrn_reflns_limit_h_min -9
_diffrn_reflns_limit_k_max 12
_diffrn_reflns_limit_k_min -10
_diffrn_reflns_limit_l_max 21
_diffrn_reflns_limit_l_min -17
_diffrn_reflns_number 8072
_diffrn_reflns_theta_full 67.45
_diffrn_reflns_theta_max 67.45
_diffrn_reflns_theta_min 2.60
_exptl_absorpt_coefficient_mu 1.798
_exptl_absorpt_correction_T_max 1.00000
_exptl_absorpt_correction_T_min 0.12570
_exptl_absorpt_correction_type multi-scan
_exptl_absorpt_process_details
;
CrysAlisPro, Agilent Technologies,
Version 1.171.37.31 (release 14-01-2014 CrysAlis171 .NET)
(compiled Jan 14 2014,18:38:05)
Empirical absorption correction using spherical harmonics,
 implemented in SCALE3 ABSPACK scaling algorithm.
;
_exptl_crystal_colour colorless
_exptl_crystal_density_diffrn 1.283
_exptl_crystal_density_method 'not measured'
_exptl_crystal_description block
_exptl_crystal_F_000 508
_exptl_crystal_size_max 0.25
_exptl_crystal_size_mid 0.21
_exptl_crystal_size_min 0.11
_refine_diff_density_max 0.501
_refine_diff_density_min -0.901
_refine_diff_density_rms 0.065
_refine_ls_extinction_method none
_refine_ls_goodness_of_fit_ref 1.068
_refine_ls_hydrogen_treatment constr
_refine_ls_matrix_type full
_refine_ls_number_parameters 303
_refine_ls_number_reflns 4507
_refine_ls_number_restraints 6
_refine_ls_restrained_S_all 1.067
_refine_ls_R_factor_all 0.0393
_refine_ls_R_factor_gt 0.0378
_refine_ls_shift/su_max 0.001
_refine_ls_shift/su_mean 0.000
_refine_ls_structure_factor_coef Fsqd
_refine_ls_weighting_details 'calc w=1/[\s^2^(Fo^2^)+(0.0481P)^2^+1.2594P] where P=(Fo^2^+2Fc^2^)/3'
_refine_ls_weighting_scheme calc
_refine_ls_wR_factor_gt 0.0975
_refine_ls_wR_factor_ref 0.0983
_reflns_number_gt 4466
_reflns_number_total 4507
_reflns_threshold_expression >2sigma(I)
_cod_data_source_file ja506824s_si_002.cif
_cod_data_source_block 3
_cod_depositor_comments 'Adding full bibliography for 4122361--4122364.cif.'
_cod_original_sg_symbol_H-M P-1
_cod_database_code 4122362

loop_
_symmetry_equiv_pos_as_xyz
'x, y, z'
'-x, -y, -z'

loop_
_atom_site_label
_atom_site_type_symbol
_atom_site_fract_x
_atom_site_fract_y
_atom_site_fract_z
_atom_site_U_iso_or_equiv
_atom_site_adp_type
_atom_site_occupancy
_atom_site_symmetry_multiplicity
_atom_site_calc_flag
_atom_site_refinement_flags
_atom_site_disorder_assembly
_atom_site_disorder_group
Ge1A Ge 0.83035(5) 0.84088(4) 0.653765(15) 0.02648(11) Uani 0.90 1 d PU A 1
N1 N 1.1489(2) 0.74770(17) 0.60518(10) 0.0219(3) Uani 1 1 d . A .
C1 C 1.0564(3) 0.7741(2) 0.66008(11) 0.0205(4) Uani 1 1 d . . .
B1 B 1.0276(3) 0.7085(2) 0.79492(13) 0.0208(4) Uani 1 1 d . . .
N2 N 1.1139(2) 0.72059(16) 0.72151(9) 0.0196(3) Uani 1 1 d . A .
C2 C 1.2644(3) 0.6775(2) 0.63351(12) 0.0249(4) Uani 1 1 d . . .
H2 H 1.3448 0.6470 0.6072 0.030 Uiso 1 1 calc R A .
N3 N 1.0073(2) 0.85281(17) 0.82100(10) 0.0215(3) Uani 1 1 d . A .
C3 C 1.2416(3) 0.6606(2) 0.70516(12) 0.0237(4) Uani 1 1 d . A .
H3 H 1.3027 0.6152 0.7386 0.028 Uiso 1 1 calc R . .
N4 N 0.8944(3) 1.01887(17) 0.82017(10) 0.0231(4) Uani 1 1 d . A .
C4 C 0.9162(3) 0.9148(2) 0.77313(11) 0.0210(4) Uani 1 1 d . . .
C5 C 1.0475(3) 0.9208(2) 0.89788(12) 0.0286(5) Uani 1 1 d . . .
H5 H 1.1121 0.8988 0.9431 0.034 Uiso 1 1 calc R A .
C6 C 0.9793(3) 1.0240(2) 0.89776(13) 0.0301(5) Uani 1 1 d . A .
H6 H 0.9878 1.0884 0.9427 0.036 Uiso 1 1 calc R . .
C7 C 1.1364(3) 0.7913(2) 0.52755(12) 0.0279(5) Uani 1 1 d . . .
C8 C 1.2426(5) 0.7250(3) 0.48044(15) 0.0456(7) Uani 1 1 d . A .
H8A H 1.3810 0.7595 0.5092 0.068 Uiso 1 1 calc R . .
H8B H 1.2309 0.7504 0.4289 0.068 Uiso 1 1 calc R . .
H8C H 1.1840 0.6228 0.4730 0.068 Uiso 1 1 calc R . .
C9 C 0.9231(4) 0.7393(3) 0.48147(13) 0.0358(5) Uani 1 1 d . A .
H9A H 0.8629 0.6371 0.4739 0.054 Uiso 1 1 calc R . .
H9B H 0.9148 0.7649 0.4300 0.054 Uiso 1 1 calc R . .
H9C H 0.8542 0.7825 0.5108 0.054 Uiso 1 1 calc R . .
C10 C 1.2357(4) 0.9504(3) 0.54267(14) 0.0365(5) Uani 1 1 d . A .
H10A H 1.1744 0.9936 0.5762 0.055 Uiso 1 1 calc R . .
H10B H 1.2217 0.9802 0.4924 0.055 Uiso 1 1 calc R . .
H10C H 1.3747 0.9799 0.5692 0.055 Uiso 1 1 calc R . .
C11 C 0.8056(3) 1.1199(2) 0.79490(13) 0.0253(4) Uani 1 1 d . . .
C12 C 0.6165(3) 1.0399(2) 0.73029(14) 0.0333(5) Uani 1 1 d . A .
H12A H 0.6452 0.9966 0.6844 0.050 Uiso 1 1 calc R . .
H12B H 0.5551 1.1048 0.7151 0.050 Uiso 1 1 calc R . .
H12C H 0.5274 0.9667 0.7497 0.050 Uiso 1 1 calc R . .
C13 C 0.9535(4) 1.2299(2) 0.76602(15) 0.0343(5) Uani 1 1 d . A .
H13A H 0.9809 1.1843 0.7205 0.052 Uiso 1 1 calc R . .
H13B H 1.0747 1.2777 0.8084 0.052 Uiso 1 1 calc R . .
H13C H 0.8998 1.2986 0.7506 0.052 Uiso 1 1 calc R . .
C14 C 0.7595(4) 1.1904(2) 0.86489(15) 0.0350(5) Uani 1 1 d . A .
H14A H 0.6918 1.2505 0.8474 0.053 Uiso 1 1 calc R . .
H14B H 0.8814 1.2475 0.9054 0.053 Uiso 1 1 calc R . .
H14C H 0.6756 1.1185 0.8868 0.053 Uiso 1 1 calc R . .
C15 C 0.8118(3) 0.5852(2) 0.76993(12) 0.0210(4) Uani 1 1 d . A .
C16 C 0.7371(3) 0.4859(2) 0.69901(13) 0.0261(4) Uani 1 1 d . . .
H16 H 0.8147 0.4917 0.6628 0.031 Uiso 1 1 calc R A .
C17 C 0.5537(3) 0.3791(2) 0.67955(14) 0.0323(5) Uani 1 1 d . A .
H17 H 0.5076 0.3134 0.6306 0.039 Uiso 1 1 calc R . .
C18 C 0.4377(3) 0.3675(2) 0.73083(14) 0.0326(5) Uani 1 1 d . . .
H18 H 0.3121 0.2939 0.7177 0.039 Uiso 1 1 calc R A .
C19 C 0.5065(3) 0.4650(2) 0.80214(13) 0.0297(5) Uani 1 1 d . A .
H19 H 0.4281 0.4583 0.8381 0.036 Uiso 1 1 calc R . .
C20 C 0.6898(3) 0.5718(2) 0.82046(12) 0.0250(4) Uani 1 1 d . . .
H20 H 0.7342 0.6383 0.8690 0.030 Uiso 1 1 calc R A .
C21 C 1.1831(3) 0.6916(2) 0.86688(12) 0.0224(4) Uani 1 1 d . A .
C22 C 1.1332(3) 0.5845(2) 0.90786(12) 0.0252(4) Uani 1 1 d . . .
H22 H 1.0035 0.5158 0.8923 0.030 Uiso 1 1 calc R A .
C23 C 1.2686(4) 0.5756(2) 0.97105(13) 0.0322(5) Uani 1 1 d . A .
H23 H 1.2303 0.5015 0.9979 0.039 Uiso 1 1 calc R . .
C24 C 1.4581(4) 0.6739(3) 0.99475(13) 0.0350(5) Uani 1 1 d . . .
H24 H 1.5503 0.6683 1.0380 0.042 Uiso 1 1 calc R A .
C25 C 1.5121(4) 0.7805(3) 0.95493(14) 0.0363(5) Uani 1 1 d . A .
H25 H 1.6421 0.8487 0.9699 0.044 Uiso 1 1 calc R . .
C26 C 1.3724(3) 0.78609(19) 0.89248(10) 0.0310(5) Uani 1 1 d . . .
H26 H 1.4111 0.8604 0.8659 0.037 Uiso 1 1 calc R A .
Ge1B Ge 0.9218(3) 0.91307(19) 0.65728(10) 0.0300(6) Uani 0.10 1 d PRU A 2
H1A H 0.9533 1.0015 0.6382 0.063(10) Uiso 1 1 d R B 1

loop_
_atom_site_aniso_label
_atom_site_aniso_U_11
_atom_site_aniso_U_22
_atom_site_aniso_U_33
_atom_site_aniso_U_23
_atom_site_aniso_U_13
_atom_site_aniso_U_12
Ge1A 0.0329(2) 0.0401(2) 0.01471(15) 0.00419(13) 0.00387(12) 0.02599(16)
N1 0.0258(9) 0.0248(8) 0.0180(8) 0.0062(7) 0.0063(7) 0.0123(7)
C1 0.0235(10) 0.0199(9) 0.0183(9) 0.0041(7) 0.0048(8) 0.0092(8)
B1 0.0267(11) 0.0209(10) 0.0173(10) 0.0062(8) 0.0066(9) 0.0110(9)
N2 0.0222(8) 0.0206(8) 0.0174(8) 0.0053(6) 0.0050(6) 0.0095(7)
C2 0.0263(10) 0.0267(10) 0.0251(10) 0.0047(8) 0.0082(8) 0.0140(8)
N3 0.0281(9) 0.0204(8) 0.0166(8) 0.0045(6) 0.0059(7) 0.0100(7)
C3 0.0253(10) 0.0246(10) 0.0250(10) 0.0072(8) 0.0059(8) 0.0139(8)
N4 0.0296(9) 0.0214(8) 0.0209(8) 0.0047(7) 0.0079(7) 0.0122(7)
C4 0.0250(10) 0.0199(9) 0.0192(9) 0.0042(7) 0.0077(8) 0.0089(8)
C5 0.0391(12) 0.0299(11) 0.0172(10) 0.0049(8) 0.0049(9) 0.0155(9)
C6 0.0425(13) 0.0271(11) 0.0200(10) 0.0007(8) 0.0063(9) 0.0151(10)
C7 0.0360(12) 0.0361(12) 0.0165(10) 0.0080(8) 0.0091(9) 0.0178(10)
C8 0.0635(18) 0.0696(18) 0.0259(12) 0.0182(12) 0.0234(12) 0.0428(15)
C9 0.0405(13) 0.0438(13) 0.0199(11) 0.0050(9) 0.0031(9) 0.0161(11)
C10 0.0440(14) 0.0383(13) 0.0276(12) 0.0169(10) 0.0104(10) 0.0125(11)
C11 0.0292(11) 0.0195(9) 0.0300(11) 0.0054(8) 0.0091(9) 0.0121(8)
C12 0.0320(12) 0.0300(11) 0.0392(13) 0.0039(10) 0.0046(10) 0.0174(10)
C13 0.0375(13) 0.0268(11) 0.0441(14) 0.0140(10) 0.0157(11) 0.0139(10)
C14 0.0428(14) 0.0296(11) 0.0390(13) 0.0049(10) 0.0156(11) 0.0199(10)
C15 0.0245(10) 0.0225(9) 0.0208(9) 0.0087(8) 0.0053(8) 0.0137(8)
C16 0.0269(11) 0.0269(10) 0.0252(10) 0.0046(8) 0.0089(8) 0.0106(9)
C17 0.0295(11) 0.0299(11) 0.0311(12) -0.0015(9) 0.0038(9) 0.0089(9)
C18 0.0237(11) 0.0337(12) 0.0388(13) 0.0096(10) 0.0060(9) 0.0099(9)
C19 0.0266(11) 0.0377(12) 0.0316(11) 0.0140(9) 0.0116(9) 0.0161(9)
C20 0.0281(11) 0.0281(10) 0.0221(10) 0.0071(8) 0.0070(8) 0.0139(9)
C21 0.0289(11) 0.0230(9) 0.0182(9) 0.0045(8) 0.0061(8) 0.0134(8)
C22 0.0304(11) 0.0251(10) 0.0233(10) 0.0069(8) 0.0075(8) 0.0137(9)
C23 0.0451(14) 0.0377(12) 0.0257(11) 0.0158(9) 0.0117(10) 0.0257(11)
C24 0.0399(13) 0.0501(14) 0.0219(11) 0.0073(10) 0.0023(9) 0.0291(11)
C25 0.0286(12) 0.0419(13) 0.0307(12) 0.0013(10) -0.0006(9) 0.0117(10)
C26 0.0323(12) 0.0309(11) 0.0269(11) 0.0093(9) 0.0043(9) 0.0098(9)
Ge1B 0.0238(13) 0.0149(12) 0.0391(16) 0.0068(11) 0.0061(11) -0.0059(11)

loop_
_atom_type_symbol
_atom_type_description
_atom_type_scat_dispersion_real
_atom_type_scat_dispersion_imag
_atom_type_scat_source
C C 0.0181 0.0091 'International Tables Vol C Tables 4.2.6.8 and 6.1.1.4'
H H 0.0000 0.0000 'International Tables Vol C Tables 4.2.6.8 and 6.1.1.4'
B B 0.0090 0.0039 'International Tables Vol C Tables 4.2.6.8 and 6.1.1.4'
N N 0.0311 0.0180 'International Tables Vol C Tables 4.2.6.8 and 6.1.1.4'
Ge Ge -1.0885 0.8855 'International Tables Vol C Tables 4.2.6.8 and 6.1.1.4'

loop_
_geom_angle_atom_site_label_1
_geom_angle_atom_site_label_2
_geom_angle_atom_site_label_3
_geom_angle
C4 Ge1A C1 90.84(8)
C1 N1 C2 108.96(16)
C1 N1 C7 126.56(17)
C2 N1 C7 124.43(17)
N2 C1 N1 106.69(16)
N2 C1 Ge1B 128.07(15)
N1 C1 Ge1B 123.33(15)
N2 C1 Ge1A 120.61(14)
N1 C1 Ge1A 131.59(14)
Ge1B C1 Ge1A 22.86(6)
N2 B1 N3 106.49(15)
N2 B1 C15 110.03(16)
N3 B1 C15 108.11(16)
N2 B1 C21 109.16(16)
N3 B1 C21 107.85(16)
C15 B1 C21 114.85(16)
C1 N2 C3 109.24(16)
C1 N2 B1 125.79(16)
C3 N2 B1 124.45(16)
C3 C2 N1 107.22(18)
C4 N3 C5 108.93(17)
C4 N3 B1 125.50(16)
C5 N3 B1 124.59(16)
C2 C3 N2 107.89(18)
C4 N4 C6 108.66(17)
C4 N4 C11 127.44(17)
C6 N4 C11 123.80(17)
N3 C4 N4 107.07(17)
N3 C4 Ge1A 120.35(14)
N4 C4 Ge1A 132.52(15)
N3 C4 Ge1B 124.53(15)
N4 C4 Ge1B 123.47(15)
Ge1A C4 Ge1B 22.74(5)
C6 C5 N3 107.94(19)
C5 C6 N4 107.35(18)
N1 C7 C9 109.32(18)
N1 C7 C10 108.95(17)
C9 C7 C10 111.53(19)
N1 C7 C8 109.09(18)
C9 C7 C8 108.8(2)
C10 C7 C8 109.1(2)
N4 C11 C12 109.16(16)
N4 C11 C13 108.10(17)
C12 C11 C13 111.44(19)
N4 C11 C14 109.46(17)
C12 C11 C14 108.84(19)
C13 C11 C14 109.82(18)
C16 C15 C20 116.16(19)
C16 C15 B1 123.15(18)
C20 C15 B1 120.68(18)
C17 C16 C15 122.2(2)
C18 C17 C16 120.3(2)
C17 C18 C19 119.2(2)
C20 C19 C18 119.7(2)
C19 C20 C15 122.3(2)
C26 C21 C22 115.74(18)
C26 C21 B1 121.04(17)
C22 C21 B1 123.20(19)
C23 C22 C21 121.8(2)
C24 C23 C22 120.3(2)
C23 C24 C25 119.3(2)
C24 C25 C26 118.7(2)
C21 C26 C25 124.29(19)
C1 Ge1B C4 90.50(10)

loop_
_geom_bond_atom_site_label_1
_geom_bond_atom_site_label_2
_geom_bond_distance
Ge1A C4 2.044(2)
Ge1A C1 2.049(2)
N1 C1 1.364(3)
N1 C2 1.384(3)
N1 C7 1.501(3)
C1 N2 1.350(3)
C1 Ge1B 2.041(3)
B1 N2 1.573(3)
B1 N3 1.584(3)
B1 C15 1.617(3)
B1 C21 1.625(3)
N2 C3 1.378(3)
C2 C3 1.344(3)
N3 C4 1.352(3)
N3 C5 1.375(3)
N4 C4 1.360(3)
N4 C6 1.382(3)
N4 C11 1.501(3)
C4 Ge1B 2.065(3)
C5 C6 1.345(3)
C7 C9 1.519(3)
C7 C10 1.524(3)
C7 C8 1.528(3)
C11 C12 1.521(3)
C11 C13 1.524(3)
C11 C14 1.526(3)
C15 C16 1.394(3)
C15 C20 1.400(3)
C16 C17 1.385(3)
C17 C18 1.377(3)
C18 C19 1.392(3)
C19 C20 1.385(3)
C21 C26 1.367(3)
C21 C22 1.395(3)
C22 C23 1.394(3)
C23 C24 1.380(4)
C24 C25 1.381(4)
C25 C26 1.390(3)
